data_4003691
loop_
_publ_author_name
'Qi, Lu'
'Chen, Zhaohui'
'Shi, Xuerui'
'Zhang, Xiaodong'
'Jing, Qun'
'Li, Na'
'Jiang, Zhongqi'
'Zhang, Bingbing'
'Lee, Ming-Hsien'

_publ_section_title
;
 A3BBi(P2O7)2 (A = Rb, Cs; B = Pb, Ba): Isovalent Cation Substitution to
 Sustain Large Second-Harmonic Generation Responses
;
_journal_name_full 'Chemistry of Materials'
_journal_paper_doi 10.1021/acs.chemmater.0c03383
_journal_year 2020
_chemical_formula_sum 'Ba Bi Cs3 O14 P4'
_chemical_formula_weight 1092.93
_space_group_IT_number 19
_space_group_name_Hall 'P 2ac 2ab'
_space_group_name_H-M_alt 'P 21 21 21'
_symmetry_cell_setting orthorhombic
_symmetry_space_group_name_H-M 'P 21 21 21'
_atom_sites_solution_primary direct
_atom_sites_solution_secondary difmap
_audit_creation_method SHELXL-97
_cell_angle_alpha 90.00
_cell_angle_beta 90.00
_cell_angle_gamma 90.00
_cell_formula_units_Z 4
_cell_length_a 9.4656(3)
_cell_length_b 9.9015(3)
_cell_length_c 17.6265(6)
_cell_measurement_reflns_used 9898
_cell_measurement_temperature 273(2)
_cell_measurement_theta_max 27.30
_cell_measurement_theta_min 2.98
_cell_volume 1652.02(9)
_computing_cell_refinement 'Bruker SMART'
_computing_data_collection 'Bruker SMART'
_computing_data_reduction 'Bruker SAINT'
_computing_molecular_graphics 'Bruker SHELXTL'
_computing_publication_material 'Bruker SHELXTL'
_computing_structure_refinement 'SHELXL-97 (Sheldrick, 1997)'
_computing_structure_solution 'SHELXS-97 (Sheldrick, 1990)'
_diffrn_ambient_temperature 273(2)
_diffrn_measured_fraction_theta_full 0.997
_diffrn_measured_fraction_theta_max 0.997
_diffrn_measurement_device_type 'CCD area detector'
_diffrn_measurement_method 'phi and omega scans'
_diffrn_radiation_monochromator graphite
_diffrn_radiation_source 'fine-focus sealed tube'
_diffrn_radiation_type MoK\a
_diffrn_radiation_wavelength 0.71073
_diffrn_reflns_av_R_equivalents 0.0544
_diffrn_reflns_av_sigmaI/netI 0.0476
_diffrn_reflns_limit_h_max 12
_diffrn_reflns_limit_h_min -11
_diffrn_reflns_limit_k_max 12
_diffrn_reflns_limit_k_min -12
_diffrn_reflns_limit_l_max 22
_diffrn_reflns_limit_l_min -22
_diffrn_reflns_number 25550
_diffrn_reflns_theta_full 27.54
_diffrn_reflns_theta_max 27.54
_diffrn_reflns_theta_min 3.19
_exptl_absorpt_coefficient_mu 19.972
_exptl_absorpt_correction_T_max 0.7456
_exptl_absorpt_correction_T_min 0.3936
_exptl_absorpt_correction_type numerical
_exptl_absorpt_process_details face-index
_exptl_crystal_colour colourless
_exptl_crystal_density_diffrn 4.394
_exptl_crystal_density_method 'not measured'
_exptl_crystal_description block
_exptl_crystal_F_000 1904
_exptl_crystal_size_max 0.109
_exptl_crystal_size_mid 0.087
_exptl_crystal_size_min 0.052
_refine_diff_density_max 0.732
_refine_diff_density_min -0.763
_refine_diff_density_rms 0.173
_refine_ls_abs_structure_details 'Flack H D (1983), Acta Cryst. A39, 876-881'
_refine_ls_abs_structure_Flack -0.003(3)
_refine_ls_extinction_coef 0.00381(6)
_refine_ls_extinction_expression Fc^*^=kFc[1+0.001xFc^2^\l^3^/sin(2\q)]^-1/4^
_refine_ls_extinction_method SHELXL
_refine_ls_goodness_of_fit_ref 0.907
_refine_ls_matrix_type full
_refine_ls_number_parameters 209
_refine_ls_number_reflns 3767
_refine_ls_number_restraints 6
_refine_ls_restrained_S_all 0.913
_refine_ls_R_factor_all 0.0258
_refine_ls_R_factor_gt 0.0211
_refine_ls_shift/su_max 0.000
_refine_ls_shift/su_mean 0.000
_refine_ls_structure_factor_coef Fsqd
_refine_ls_weighting_details 'calc w=1/[\s^2^(Fo^2^)+(0.0000P)^2^+0.0000P] where P=(Fo^2^+2Fc^2^)/3'
_refine_ls_weighting_scheme calc
_refine_ls_wR_factor_gt 0.0385
_refine_ls_wR_factor_ref 0.0394
_reflns_number_gt 3485
_reflns_number_total 3767
_reflns_threshold_expression >2sigma(I)
_cod_data_source_file cm0c03383_si_003.cif
_cod_data_source_block aaa
_cod_depositor_comments
;
The following automatic conversions were performed:

data item '_symmetry_cell_setting' value 'Orthorhombic' was changed
to 'orthorhombic' in accordance with the
/home/data/users/saulius/crontab/automatic-downloads/rss-feeds/ACS/lib/dictionaries/cif_core.dic
dictionary named 'cif_core.dic' version 2.4.2 last updated on
2011-04-26.

Automatic conversion script
Id: cif_fix_values 7556 2019-12-06 15:28:31Z antanas 
;
_cod_original_sg_symbol_H-M P2(1)2(1)2(1)
_cod_database_code 4003691

loop_
_symmetry_equiv_pos_as_xyz
'x, y, z'
'-x+1/2, -y, z+1/2'
'-x, y+1/2, -z+1/2'
'x+1/2, -y+1/2, -z'

loop_
_atom_site_label
_atom_site_type_symbol
_atom_site_fract_x
_atom_site_fract_y
_atom_site_fract_z
_atom_site_U_iso_or_equiv
_atom_site_adp_type
_atom_site_occupancy
_atom_site_symmetry_multiplicity
_atom_site_calc_flag
_atom_site_refinement_flags
_atom_site_disorder_assembly
_atom_site_disorder_group
Cs1 Cs -0.25948(5) -0.15503(4) 0.16074(2) 0.02735(11) Uani 1 1 d . . .
Cs2 Cs 0.38903(4) -0.00132(4) -0.00119(2) 0.02176(11) Uani 1 1 d . . .
Cs3 Cs 0.41794(5) -0.50149(4) 0.08862(3) 0.02939(11) Uani 1 1 d . . .
Ba1 Ba 0.06415(4) 0.18480(3) 0.13269(2) 0.01145(9) Uani 1 1 d . . .
Bi1 Bi 0.26922(2) -0.14753(2) 0.240335(12) 0.01022(7) Uani 1 1 d . . .
P1 P 0.13232(17) -0.21002(16) 0.08103(9) 0.0145(4) Uani 1 1 d . . .
P2 P 0.47532(16) 0.13637(17) 0.19196(9) 0.0125(3) Uani 1 1 d . . .
P3 P 0.03919(18) 0.57991(16) 0.19190(9) 0.0125(4) Uani 1 1 d . . .
P4 P -0.30574(17) 0.20934(17) 0.07737(9) 0.0137(4) Uani 1 1 d . . .
O1 O 0.1333(4) -0.3468(4) 0.2496(2) 0.0164(9) Uani 1 1 d . . .
O2 O 0.4568(5) -0.0031(5) 0.2257(3) 0.0343(12) Uani 1 1 d . . .
O3 O 0.4571(4) -0.2734(4) 0.2495(3) 0.0258(11) Uani 1 1 d . . .
O4 O -0.2718(5) 0.3284(4) 0.1287(2) 0.0285(12) Uani 1 1 d . . .
O5 O -0.1808(5) 0.1220(5) 0.0618(3) 0.0282(12) Uani 1 1 d . . .
O6 O -0.3882(5) 0.2528(5) 0.0084(3) 0.0310(13) Uani 1 1 d . . .
O7 O -0.1118(5) 0.5773(4) 0.2203(2) 0.0225(11) Uani 1 1 d . . .
O8 O 0.0950(5) 0.4442(4) 0.1685(3) 0.0336(13) Uani 1 1 d . . .
O9 O 0.5910(4) 0.1106(4) 0.1267(2) 0.0157(9) Uani 1 1 d . . .
O10 O 0.2790(5) -0.2279(4) 0.1161(2) 0.0199(10) Uani 1 1 d . . .
O11 O 0.0337(5) -0.3279(5) 0.1162(3) 0.0300(12) Uani 1 1 d U . .
O12 O 0.3454(5) 0.1937(6) 0.1571(3) 0.0360(13) Uani 1 1 d . . .
O13 O 0.0716(6) -0.0821(5) 0.1128(4) 0.0546(18) Uani 1 1 d . . .
O14 O 0.1278(5) -0.2274(6) -0.0024(3) 0.0468(16) Uani 1 1 d . . .

loop_
_atom_site_aniso_label
_atom_site_aniso_U_11
_atom_site_aniso_U_22
_atom_site_aniso_U_33
_atom_site_aniso_U_23
_atom_site_aniso_U_13
_atom_site_aniso_U_12
Cs1 0.0229(2) 0.0249(2) 0.0343(2) 0.00753(19) 0.0036(2) 0.0072(2)
Cs2 0.0239(2) 0.0228(2) 0.0186(2) -0.00234(19) 0.00281(17) -0.00309(18)
Cs3 0.0304(3) 0.0241(2) 0.0337(3) -0.0037(2) 0.0002(2) 0.0067(2)
Ba1 0.01185(19) 0.01158(18) 0.01092(18) 0.00066(14) 0.00067(14) 0.00044(14)
Bi1 0.00999(12) 0.00942(11) 0.01124(11) 0.00057(9) -0.00060(9) 0.00072(9)
P1 0.0166(9) 0.0121(8) 0.0147(8) 0.0026(7) -0.0007(7) -0.0025(7)
P2 0.0085(8) 0.0132(8) 0.0157(8) -0.0036(7) 0.0025(6) -0.0034(7)
P3 0.0167(9) 0.0099(8) 0.0110(8) 0.0000(6) 0.0009(7) -0.0017(7)
P4 0.0113(9) 0.0197(9) 0.0099(8) 0.0015(7) -0.0013(6) -0.0045(7)
O1 0.019(2) 0.020(2) 0.009(2) 0.001(2) 0.0015(18) -0.0090(18)
O2 0.037(3) 0.019(2) 0.047(3) 0.000(2) 0.016(3) -0.004(2)
O3 0.018(2) 0.037(3) 0.023(3) 0.017(2) 0.009(2) 0.013(2)
O4 0.051(3) 0.022(3) 0.012(2) 0.002(2) -0.002(2) -0.022(2)
O5 0.012(2) 0.046(3) 0.026(3) 0.002(2) 0.002(2) 0.006(2)
O6 0.038(3) 0.040(3) 0.015(2) 0.006(2) -0.008(2) 0.007(2)
O7 0.020(3) 0.028(3) 0.020(3) 0.000(2) 0.003(2) -0.006(2)
O8 0.035(3) 0.017(2) 0.049(3) -0.011(2) 0.003(3) 0.007(2)
O9 0.013(2) 0.018(2) 0.016(2) -0.0041(19) 0.0065(19) -0.0038(17)
O10 0.018(3) 0.028(3) 0.014(2) -0.0009(19) 0.003(2) 0.003(2)
O11 0.0321(19) 0.0308(19) 0.0270(18) 0.0095(15) -0.0042(15) -0.0111(16)
O12 0.013(3) 0.060(4) 0.035(3) 0.010(3) -0.001(2) 0.003(3)
O13 0.034(3) 0.019(3) 0.112(5) -0.023(3) -0.021(4) 0.014(3)
O14 0.039(3) 0.089(5) 0.012(3) 0.012(3) -0.004(3) -0.018(3)

loop_
_atom_type_symbol
_atom_type_description
_atom_type_scat_dispersion_real
_atom_type_scat_dispersion_imag
_atom_type_scat_source
O O 0.0106 0.0060 'International Tables Vol C Tables 4.2.6.8 and 6.1.1.4'
P P 0.1023 0.0942 'International Tables Vol C Tables 4.2.6.8 and 6.1.1.4'
Cs Cs -0.3680 2.1192 'International Tables Vol C Tables 4.2.6.8 and 6.1.1.4'
Ba Ba -0.3244 2.2819 'International Tables Vol C Tables 4.2.6.8 and 6.1.1.4'
Bi Bi -4.1077 10.2566 'International Tables Vol C Tables 4.2.6.8 and 6.1.1.4'

loop_
_geom_angle_atom_site_label_1
_geom_angle_atom_site_label_2
_geom_angle_atom_site_label_3
_geom_angle
_geom_angle_site_symmetry_1
_geom_angle_site_symmetry_3
_geom_angle_publ_flag
O9 Cs1 O7 172.04(11) 1_455 1_545 ?
O9 Cs1 O14 89.29(12) 1_455 4_445 ?
O7 Cs1 O14 97.53(13) 1_545 4_445 ?
O9 Cs1 O2 45.03(11) 1_455 1_455 ?
O7 Cs1 O2 128.84(12) 1_545 1_455 ?
O14 Cs1 O2 101.40(13) 4_445 1_455 ?
O9 Cs1 O3 91.27(10) 1_455 1_455 ?
O7 Cs1 O3 84.57(11) 1_545 1_455 ?
O14 Cs1 O3 90.75(13) 4_445 1_455 ?
O2 Cs1 O3 48.43(11) 1_455 1_455 ?
O9 Cs1 O13 101.56(11) 1_455 . ?
O7 Cs1 O13 81.39(12) 1_545 . ?
O14 Cs1 O13 99.85(14) 4_445 . ?
O2 Cs1 O13 139.45(11) 1_455 . ?
O3 Cs1 O13 163.38(13) 1_455 . ?
O9 Cs1 O5 44.81(11) 1_455 . ?
O7 Cs1 O5 139.58(11) 1_545 . ?
O14 Cs1 O5 85.27(13) 4_445 . ?
O2 Cs1 O5 89.32(11) 1_455 . ?
O3 Cs1 O5 135.83(10) 1_455 . ?
O13 Cs1 O5 58.54(12) . . ?
O9 Cs1 O11 141.17(11) 1_455 . ?
O7 Cs1 O11 44.52(11) 1_545 . ?
O14 Cs1 O11 83.48(12) 4_445 . ?
O2 Cs1 O11 172.75(11) 1_455 . ?
O3 Cs1 O11 126.80(10) 1_455 . ?
O13 Cs1 O11 43.22(11) . . ?
O5 Cs1 O11 96.46(11) . . ?
O9 Cs1 O8 97.62(11) 1_455 3_545 ?
O7 Cs1 O8 75.89(11) 1_545 3_545 ?
O14 Cs1 O8 172.05(13) 4_445 3_545 ?
O2 Cs1 O8 86.32(12) 1_455 3_545 ?
O3 Cs1 O8 93.03(11) 1_455 3_545 ?
O13 Cs1 O8 74.97(14) . 3_545 ?
O5 Cs1 O8 96.83(11) . 3_545 ?
O11 Cs1 O8 88.66(11) . 3_545 ?
O9 Cs1 O12 115.19(11) 1_455 3_545 ?
O7 Cs1 O12 57.49(11) 1_545 3_545 ?
O14 Cs1 O12 123.01(13) 4_445 3_545 ?
O2 Cs1 O12 72.41(12) 1_455 3_545 ?
O3 Cs1 O12 42.06(10) 1_455 3_545 ?
O13 Cs1 O12 121.66(13) . 3_545 ?
O5 Cs1 O12 148.31(11) . 3_545 ?
O11 Cs1 O12 100.46(11) . 3_545 ?
O8 Cs1 O12 57.30(11) 3_545 3_545 ?
O9 Cs1 O1 60.90(10) 1_455 3 ?
O7 Cs1 O1 114.35(10) 1_545 3 ?
O14 Cs1 O1 142.35(12) 4_445 3 ?
O2 Cs1 O1 74.50(10) 1_455 3 ?
O3 Cs1 O1 110.90(10) 1_455 3 ?
O13 Cs1 O1 67.61(11) . 3 ?
O5 Cs1 O1 57.59(10) . 3 ?
O11 Cs1 O1 104.95(10) . 3 ?
O8 Cs1 O1 41.51(9) 3_545 3 ?
O12 Cs1 O1 92.03(10) 3_545 3 ?
O9 Cs1 P2 23.29(8) 1_455 1_455 ?
O7 Cs1 P2 149.58(8) 1_545 1_455 ?
O14 Cs1 P2 100.30(10) 4_445 1_455 ?
O2 Cs1 P2 22.64(8) 1_455 1_455 ?
O3 Cs1 P2 70.82(8) 1_455 1_455 ?
O13 Cs1 P2 119.11(8) . 1_455 ?
O5 Cs1 P2 66.75(8) . 1_455 ?
O11 Cs1 P2 162.18(8) . 1_455 ?
O8 Cs1 P2 87.56(8) 3_545 1_455 ?
O12 Cs1 P2 92.10(9) 3_545 1_455 ?
O1 Cs1 P2 61.65(6) 3 1_455 ?
O11 Cs2 O9 114.06(12) 4_545 . ?
O11 Cs2 O4 92.54(11) 4_545 4 ?
O9 Cs2 O4 126.88(11) . 4 ?
O11 Cs2 O10 100.96(11) 4_545 . ?
O9 Cs2 O10 88.97(11) . . ?
O4 Cs2 O10 131.84(12) 4 . ?
O11 Cs2 O6 100.09(13) 4_545 1_655 ?
O9 Cs2 O6 46.05(11) . 1_655 ?
O4 Cs2 O6 86.11(11) 4 1_655 ?
O10 Cs2 O6 134.98(11) . 1_655 ?
O11 Cs2 O14 87.43(14) 4_545 . ?
O9 Cs2 O14 133.57(11) . . ?
O4 Cs2 O14 90.10(13) 4 . ?
O10 Cs2 O14 45.38(11) . . ?
O6 Cs2 O14 171.71(14) 1_655 . ?
O11 Cs2 O12 158.96(12) 4_545 . ?
O9 Cs2 O12 44.92(11) . . ?
O4 Cs2 O12 102.29(11) 4 . ?
O10 Cs2 O12 80.26(11) . . ?
O6 Cs2 O12 66.60(12) 1_655 . ?
O14 Cs2 O12 107.16(13) . . ?
O11 Cs2 P1 105.42(9) 4_545 . ?
O9 Cs2 P1 109.37(8) . . ?
O4 Cs2 P1 105.98(9) 4 . ?
O10 Cs2 P1 25.86(8) . . ?
O6 Cs2 P1 151.04(9) 1_655 . ?
O14 Cs2 P1 24.87(9) . . ?
O12 Cs2 P1 84.94(9) . . ?
O11 Cs2 O14 44.03(12) 4_545 4_545 ?
O9 Cs2 O14 82.28(12) . 4_545 ?
O4 Cs2 O14 136.57(11) 4 4_545 ?
O10 Cs2 O14 70.37(11) . 4_545 ?
O6 Cs2 O14 99.89(13) 1_655 4_545 ?
O14 Cs2 O14 87.930(18) . 4_545 ?
O12 Cs2 O14 119.68(12) . 4_545 ?
P1 Cs2 O14 89.30(10) . 4_545 ?
O11 Cs2 O8 43.76(11) 4_545 4 ?
O9 Cs2 O8 101.71(11) . 4 ?
O4 Cs2 O8 66.24(11) 4 4 ?
O10 Cs2 O8 144.51(10) . 4 ?
O6 Cs2 O8 64.68(11) 1_655 4 ?
O14 Cs2 O8 120.29(12) . 4 ?
O12 Cs2 O8 130.45(11) . 4 ?
P1 Cs2 O8 144.26(8) . 4 ?
O14 Cs2 O8 77.60(11) 4_545 4 ?
O11 Cs2 O6 134.43(12) 4_545 4 ?
O9 Cs2 O6 103.11(11) . 4 ?
O4 Cs2 O6 42.67(10) 4 4 ?
O10 Cs2 O6 105.24(11) . 4 ?
O6 Cs2 O6 86.916(17) 1_655 4 ?
O14 Cs2 O6 85.30(13) . 4 ?
O12 Cs2 O6 63.56(11) . 4 ?
P1 Cs2 O6 84.96(8) . 4 ?
O14 Cs2 O6 173.17(13) 4_545 4 ?
O8 Cs2 O6 105.05(11) 4 4 ?
O11 Cs2 P4 115.36(9) 4_545 4 ?
O9 Cs2 P4 106.74(8) . 4 ?
O4 Cs2 P4 24.27(8) 4 4 ?
O10 Cs2 P4 128.20(8) . 4 ?
O6 Cs2 P4 74.87(9) 1_655 4 ?
O14 Cs2 P4 98.83(10) . 4 ?
O12 Cs2 P4 78.08(9) . 4 ?
P1 Cs2 P4 105.47(4) . 4 ?
O14 Cs2 P4 158.36(9) 4_545 4 ?
O8 Cs2 P4 81.27(8) 4 4 ?
O6 Cs2 P4 23.85(8) 4 4 ?
O10 Cs3 O5 110.67(12) . 4_545 ?
O10 Cs3 O12 131.30(12) . 1_545 ?
O5 Cs3 O12 84.08(13) 4_545 1_545 ?
O10 Cs3 O6 161.03(11) . 1_645 ?
O5 Cs3 O6 61.25(12) 4_545 1_645 ?
O12 Cs3 O6 66.90(12) 1_545 1_645 ?
O10 Cs3 O14 74.27(12) . 4_545 ?
O5 Cs3 O14 92.98(13) 4_545 4_545 ?
O12 Cs3 O14 153.54(12) 1_545 4_545 ?
O6 Cs3 O14 88.60(13) 1_645 4_545 ?
O10 Cs3 O8 71.81(11) . 1_545 ?
O5 Cs3 O8 91.27(12) 4_545 1_545 ?
O12 Cs3 O8 61.39(11) 1_545 1_545 ?
O6 Cs3 O8 123.32(11) 1_645 1_545 ?
O14 Cs3 O8 145.07(12) 4_545 1_545 ?
O10 Cs3 O4 140.02(11) . 1_645 ?
O5 Cs3 O4 104.30(11) 4_545 1_645 ?
O12 Cs3 O4 70.06(11) 1_545 1_645 ?
O6 Cs3 O4 43.06(10) 1_645 1_645 ?
O14 Cs3 O4 85.36(11) 4_545 1_645 ?
O8 Cs3 O4 126.90(11) 1_545 1_645 ?
O10 Cs3 O2 90.09(11) . 3_645 ?
O5 Cs3 O2 156.73(12) 4_545 3_645 ?
O12 Cs3 O2 74.02(12) 1_545 3_645 ?
O6 Cs3 O2 101.90(11) 1_645 3_645 ?
O14 Cs3 O2 103.05(12) 4_545 3_645 ?
O8 Cs3 O2 85.20(12) 1_545 3_645 ?
O4 Cs3 O2 61.09(10) 1_645 3_645 ?
O10 Cs3 O3 50.93(10) . . ?
O5 Cs3 O3 161.59(11) 4_545 . ?
O12 Cs3 O3 107.55(11) 1_545 . ?
O6 Cs3 O3 136.12(11) 1_645 . ?
O14 Cs3 O3 82.77(12) 4_545 . ?
O8 Cs3 O3 82.40(10) 1_545 . ?
O4 Cs3 O3 93.24(9) 1_645 . ?
O2 Cs3 O3 40.23(10) 3_645 . ?
O10 Cs3 P4 162.45(9) . 1_645 ?
O5 Cs3 P4 82.75(9) 4_545 1_645 ?
O12 Cs3 P4 59.20(9) 1_545 1_645 ?
O6 Cs3 P4 22.56(8) 1_645 1_645 ?
O14 Cs3 P4 94.35(10) 4_545 1_645 ?
O8 Cs3 P4 120.58(8) 1_545 1_645 ?
O4 Cs3 P4 22.98(7) 1_645 1_645 ?
O2 Cs3 P4 79.35(8) 3_645 1_645 ?
O3 Cs3 P4 115.36(7) . 1_645 ?
O10 Cs3 P1 20.43(8) . . ?
O5 Cs3 P1 92.67(9) 4_545 . ?
O12 Cs3 P1 122.25(9) 1_545 . ?
O6 Cs3 P1 152.54(8) 1_645 . ?
O14 Cs3 P1 84.09(10) 4_545 . ?
O8 Cs3 P1 61.07(8) 1_545 . ?
O4 Cs3 P1 160.44(7) 1_645 . ?
O2 Cs3 P1 105.53(8) 3_645 . ?
O3 Cs3 P1 69.13(7) . . ?
P4 Cs3 P1 175.08(4) 1_645 . ?
O10 Cs3 P2 140.45(8) . 1_545 ?
O5 Cs3 P2 94.89(9) 4_545 1_545 ?
O12 Cs3 P2 20.28(8) 1_545 1_545 ?
O6 Cs3 P2 58.39(9) 1_645 1_545 ?
O14 Cs3 P2 135.78(9) 4_545 1_545 ?
O8 Cs3 P2 78.18(8) 1_545 1_545 ?
O4 Cs3 P2 50.54(7) 1_645 1_545 ?
O2 Cs3 P2 61.86(8) 3_645 1_545 ?
O3 Cs3 P2 100.65(7) . 1_545 ?
P4 Cs3 P2 44.05(3) 1_645 1_545 ?
P1 Cs3 P2 138.68(3) . 1_545 ?
O6 Ba1 O8 88.77(16) 4 . ?
O6 Ba1 O13 96.01(19) 4 . ?
O8 Ba1 O13 170.01(17) . . ?
O6 Ba1 O12 88.48(15) 4 . ?
O8 Ba1 O12 79.77(16) . . ?
O13 Ba1 O12 91.55(16) . . ?
O6 Ba1 O5 76.19(15) 4 . ?
O8 Ba1 O5 115.16(15) . . ?
O13 Ba1 O5 74.59(16) . . ?
O12 Ba1 O5 157.87(14) . . ?
O6 Ba1 O1 147.93(13) 4 3 ?
O8 Ba1 O1 90.30(14) . 3 ?
O13 Ba1 O1 90.27(17) . 3 ?
O12 Ba1 O1 122.84(13) . 3 ?
O5 Ba1 O1 75.27(12) . 3 ?
O6 Ba1 O7 159.13(14) 4 3_545 ?
O8 Ba1 O7 97.36(15) . 3_545 ?
O13 Ba1 O7 75.19(17) . 3_545 ?
O12 Ba1 O7 73.14(14) . 3_545 ?
O5 Ba1 O7 118.16(13) . 3_545 ?
O1 Ba1 O7 52.39(11) 3 3_545 ?
O6 Ba1 P3 171.91(11) 4 3_545 ?
O8 Ba1 P3 96.35(12) . 3_545 ?
O13 Ba1 P3 79.92(15) . 3_545 ?
O12 Ba1 P3 98.56(11) . 3_545 ?
O5 Ba1 P3 95.93(10) . 3_545 ?
O1 Ba1 P3 26.43(8) 3 3_545 ?
O7 Ba1 P3 26.11(9) 3_545 3_545 ?
O6 Ba1 P4 83.96(11) 4 . ?
O8 Ba1 P4 96.00(11) . . ?
O13 Ba1 P4 93.23(12) . . ?
O12 Ba1 P4 171.44(11) . . ?
O5 Ba1 P4 21.29(10) . . ?
O1 Ba1 P4 64.27(8) 3 . ?
O7 Ba1 P4 114.98(9) 3_545 . ?
P3 Ba1 P4 89.27(4) 3_545 . ?
O6 Ba1 Bi1 122.98(11) 4 3 ?
O8 Ba1 Bi1 64.88(11) . 3 ?
O13 Ba1 Bi1 118.73(14) . 3 ?
O12 Ba1 Bi1 129.95(11) . 3 ?
O5 Ba1 Bi1 72.18(10) . 3 ?
O1 Ba1 Bi1 32.09(8) 3 3 ?
O7 Ba1 Bi1 77.39(9) 3_545 3 ?
P3 Ba1 Bi1 54.71(3) 3_545 3 ?
P4 Ba1 Bi1 52.81(3) . 3 ?
O6 Ba1 Cs2 50.89(11) 4 4_455 ?
O8 Ba1 Cs2 57.22(11) . 4_455 ?
O13 Ba1 Cs2 132.18(14) . 4_455 ?
O12 Ba1 Cs2 116.68(11) . 4_455 ?
O5 Ba1 Cs2 65.29(10) . 4_455 ?
O1 Ba1 Cs2 103.07(8) 3 4_455 ?
O7 Ba1 Cs2 147.09(9) 3_545 4_455 ?
P3 Ba1 Cs2 127.60(3) 3_545 4_455 ?
P4 Ba1 Cs2 55.11(3) . 4_455 ?
Bi1 Ba1 Cs2 72.891(9) 3 4_455 ?
O6 Ba1 Bi1 121.97(11) 4 . ?
O8 Ba1 Bi1 126.10(11) . . ?
O13 Ba1 Bi1 44.12(13) . . ?
O12 Ba1 Bi1 60.36(11) . . ?
O5 Ba1 Bi1 114.72(10) . . ?
O1 Ba1 Bi1 83.59(8) 3 . ?
O7 Ba1 Bi1 39.83(9) 3_545 . ?
P3 Ba1 Bi1 59.44(3) 3_545 . ?
P4 Ba1 Bi1 127.44(3) . . ?
Bi1 Ba1 Bi1 114.133(9) 3 . ?
Cs2 Ba1 Bi1 172.851(11) 4_455 . ?
O3 Bi1 O2 74.51(17) . . ?
O3 Bi1 O4 81.89(16) . 3_545 ?
O2 Bi1 O4 99.64(17) . 3_545 ?
O3 Bi1 O10 80.90(16) . . ?
O2 Bi1 O10 94.40(16) . . ?
O4 Bi1 O10 153.98(15) 3_545 . ?
O3 Bi1 O1 87.81(15) . . ?
O2 Bi1 O1 161.86(16) . . ?
O4 Bi1 O1 81.45(14) 3_545 . ?
O10 Bi1 O1 78.53(14) . . ?
O3 Bi1 P1 106.81(13) . . ?
O2 Bi1 P1 109.89(13) . . ?
O4 Bi1 P1 150.44(12) 3_545 . ?
O10 Bi1 P1 27.52(11) . . ?
O1 Bi1 P1 70.95(10) . . ?
O3 Bi1 Ba1 110.31(11) . 3_545 ?
O2 Bi1 Ba1 152.33(12) . 3_545 ?
O4 Bi1 Ba1 55.85(12) 3_545 3_545 ?
O10 Bi1 Ba1 113.22(11) . 3_545 ?
O1 Bi1 Ba1 39.21(9) . 3_545 ?
P1 Bi1 Ba1 95.05(3) . 3_545 ?
O3 Bi1 Ba1 147.79(11) . . ?
O2 Bi1 Ba1 79.72(12) . . ?
O4 Bi1 Ba1 121.76(10) 3_545 . ?
O10 Bi1 Ba1 82.16(10) . . ?
O1 Bi1 Ba1 115.30(10) . . ?
P1 Bi1 Ba1 64.43(3) . . ?
Ba1 Bi1 Ba1 101.514(7) 3_545 . ?
O3 Bi1 Cs3 66.04(13) . 3_655 ?
O2 Bi1 Cs3 50.28(13) . 3_655 ?
O4 Bi1 Cs3 49.82(12) 3_545 3_655 ?
O10 Bi1 Cs3 135.90(11) . 3_655 ?
O1 Bi1 Cs3 125.82(9) . 3_655 ?
P1 Bi1 Cs3 159.54(3) . 3_655 ?
Ba1 Bi1 Cs3 105.412(9) 3_545 3_655 ?
Ba1 Bi1 Cs3 110.622(9) . 3_655 ?
O3 Bi1 Cs3 50.28(13) . . ?
O2 Bi1 Cs3 99.88(12) . . ?
O4 Bi1 Cs3 119.60(10) 3_545 . ?
O10 Bi1 Cs3 35.59(10) . . ?
O1 Bi1 Cs3 64.72(9) . . ?
P1 Bi1 Cs3 57.44(3) . . ?
Ba1 Bi1 Cs3 103.684(9) 3_545 . ?
Ba1 Bi1 Cs3 117.749(9) . . ?
Cs3 Bi1 Cs3 115.693(8) 3_655 . ?
O3 Bi1 Cs2 92.69(11) . . ?
O2 Bi1 Cs2 60.86(13) . . ?
O4 Bi1 Cs2 160.48(12) 3_545 . ?
O10 Bi1 Cs2 40.08(10) . . ?
O1 Bi1 Cs2 117.23(9) . . ?
P1 Bi1 Cs2 49.03(3) . . ?
Ba1 Bi1 Cs2 142.605(9) 3_545 . ?
Ba1 Bi1 Cs2 57.462(8) . . ?
Cs3 Bi1 Cs2 110.883(9) 3_655 . ?
Cs3 Bi1 Cs2 68.379(8) . . ?
O3 Bi1 Cs1 40.02(11) . 1_655 ?
O2 Bi1 Cs1 40.36(12) . 1_655 ?
O4 Bi1 Cs1 106.66(12) 3_545 1_655 ?
O10 Bi1 Cs1 71.04(11) . 1_655 ?
O1 Bi1 Cs1 121.82(10) . 1_655 ?
P1 Bi1 Cs1 96.99(3) . 1_655 ?
Ba1 Bi1 Cs1 150.244(9) 3_545 1_655 ?
Ba1 Bi1 Cs1 108.232(8) . 1_655 ?
Cs3 Bi1 Cs1 64.864(9) 3_655 1_655 ?
Cs3 Bi1 Cs1 61.608(8) . 1_655 ?
Cs2 Bi1 Cs1 59.758(8) . 1_655 ?
O14 P1 O13 117.2(4) . . ?
O14 P1 O10 114.5(3) . . ?
O13 P1 O10 107.1(3) . . ?
O14 P1 O11 106.3(3) . . ?
O13 P1 O11 104.2(3) . . ?
O10 P1 O11 106.6(2) . . ?
O14 P1 Bi1 156.7(2) . . ?
O13 P1 Bi1 70.1(2) . . ?
O10 P1 Bi1 44.78(16) . . ?
O11 P1 Bi1 92.13(17) . . ?
O14 P1 Cs2 71.2(2) . . ?
O13 P1 Cs2 85.5(2) . . ?
O10 P1 Cs2 66.81(17) . . ?
O11 P1 Cs2 169.8(2) . . ?
Bi1 P1 Cs2 88.14(4) . . ?
O14 P1 Cs2 62.8(2) . 4_445 ?
O13 P1 Cs2 121.6(2) . 4_445 ?
O10 P1 Cs2 126.30(18) . 4_445 ?
O11 P1 Cs2 43.52(16) . 4_445 ?
Bi1 P1 Cs2 134.60(5) . 4_445 ?
Cs2 P1 Cs2 133.40(5) . 4_445 ?
O14 P1 Cs3 88.2(2) . . ?
O13 P1 Cs3 149.9(2) . . ?
O10 P1 Cs3 44.10(16) . . ?
O11 P1 Cs3 81.68(18) . . ?
Bi1 P1 Cs3 80.35(4) . . ?
Cs2 P1 Cs3 88.30(4) . . ?
Cs2 P1 Cs3 83.23(3) 4_445 . ?
O14 P1 Cs1 109.7(2) . . ?
O13 P1 Cs1 53.1(2) . . ?
O10 P1 Cs1 135.60(17) . . ?
O11 P1 Cs1 55.18(18) . . ?
Bi1 P1 Cs1 92.37(4) . . ?
Cs2 P1 Cs1 135.03(5) . . ?
Cs2 P1 Cs1 71.45(3) 4_445 . ?
Cs3 P1 Cs1 136.08(4) . . ?
O14 P1 Cs3 48.2(2) . 4_445 ?
O13 P1 Cs3 70.0(3) . 4_445 ?
O10 P1 Cs3 142.02(17) . 4_445 ?
O11 P1 Cs3 110.84(17) . 4_445 ?
Bi1 P1 Cs3 137.62(5) . 4_445 ?
Cs2 P1 Cs3 75.23(3) . 4_445 ?
Cs2 P1 Cs3 79.84(3) 4_445 4_445 ?
Cs3 P1 Cs3 136.21(4) . 4_445 ?
Cs1 P1 Cs3 74.51(3) . 4_445 ?
O12 P2 O3 114.1(3) . 3_655 ?
O12 P2 O2 114.5(3) . . ?
O3 P2 O2 108.7(3) 3_655 . ?
O12 P2 O9 109.1(3) . . ?
O3 P2 O9 107.1(2) 3_655 . ?
O2 P2 O9 102.4(2) . . ?
O12 P2 Cs2 65.4(2) . . ?
O3 P2 Cs2 158.07(19) 3_655 . ?
O2 P2 Cs2 90.0(2) . . ?
O9 P2 Cs2 56.13(15) . . ?
O12 P2 Cs1 139.7(2) . 1_655 ?
O3 P2 Cs1 105.33(18) 3_655 1_655 ?
O2 P2 Cs1 56.62(19) . 1_655 ?
O9 P2 Cs1 48.50(15) . 1_655 ?
Cs2 P2 Cs1 75.00(3) . 1_655 ?
O12 P2 Cs1 68.9(2) . 3 ?
O3 P2 Cs1 56.78(16) 3_655 3 ?
O2 P2 Cs1 99.27(19) . 3 ?
O9 P2 Cs1 156.56(16) . 3 ?
Cs2 P2 Cs1 133.01(4) . 3 ?
Cs1 P2 Cs1 146.25(5) 1_655 3 ?
O12 P2 Cs3 50.7(2) . 1_565 ?
O3 P2 Cs3 80.81(19) 3_655 1_565 ?
O2 P2 Cs3 165.2(2) . 1_565 ?
O9 P2 Cs3 84.85(16) . 1_565 ?
Cs2 P2 Cs3 83.38(3) . 1_565 ?
Cs1 P2 Cs3 133.06(4) 1_655 1_565 ?
Cs1 P2 Cs3 76.14(3) 3 1_565 ?
O12 P2 Cs3 134.4(2) . 3_655 ?
O3 P2 Cs3 57.54(19) 3_655 3_655 ?
O2 P2 Cs3 51.2(2) . 3_655 ?
O9 P2 Cs3 116.14(16) . 3_655 ?
Cs2 P2 Cs3 139.85(4) . 3_655 ?
Cs1 P2 Cs3 74.55(3) 1_655 3_655 ?
Cs1 P2 Cs3 71.74(3) 3 3_655 ?
Cs3 P2 Cs3 136.76(4) 1_565 3_655 ?
O8 P3 O7 114.0(3) . . ?
O8 P3 O1 113.7(3) . 1_565 ?
O7 P3 O1 109.7(2) . 1_565 ?
O8 P3 O11 106.9(3) . 1_565 ?
O7 P3 O11 104.6(3) . 1_565 ?
O1 P3 O11 107.3(2) 1_565 1_565 ?
O8 P3 Ba1 128.6(2) . 3 ?
O7 P3 Ba1 55.55(17) . 3 ?
O1 P3 Ba1 54.59(15) 1_565 3 ?
O11 P3 Ba1 124.57(19) 1_565 3 ?
O8 P3 Cs2 72.5(2) . 4_455 ?
O7 P3 Cs2 86.24(18) . 4_455 ?
O1 P3 Cs2 156.46(16) 1_565 4_455 ?
O11 P3 Cs2 50.40(17) 1_565 4_455 ?
Ba1 P3 Cs2 140.54(5) 3 4_455 ?
O8 P3 Cs1 145.0(2) . 1_565 ?
O7 P3 Cs1 51.19(17) . 1_565 ?
O1 P3 Cs1 101.29(16) 1_565 1_565 ?
O11 P3 Cs1 58.68(18) 1_565 1_565 ?
Ba1 P3 Cs1 73.39(3) 3 1_565 ?
Cs2 P3 Cs1 74.76(3) 4_455 1_565 ?
O8 P3 Cs1 58.9(2) . 3 ?
O7 P3 Cs1 105.28(18) . 3 ?
O1 P3 Cs1 63.21(16) 1_565 3 ?
O11 P3 Cs1 150.12(19) 1_565 3 ?
Ba1 P3 Cs1 75.02(3) 3 3 ?
Cs2 P3 Cs1 130.69(4) 4_455 3 ?
Cs1 P3 Cs1 148.01(5) 1_565 3 ?
O8 P3 Cs3 52.7(2) . 1_565 ?
O7 P3 Cs3 165.53(18) . 1_565 ?
O1 P3 Cs3 83.10(16) 1_565 1_565 ?
O11 P3 Cs3 76.87(18) 1_565 1_565 ?
Ba1 P3 Cs3 135.57(5) 3 1_565 ?
Cs2 P3 Cs3 83.81(3) 4_455 1_565 ?
Cs1 P3 Cs3 134.76(4) 1_565 1_565 ?
Cs1 P3 Cs3 73.89(3) 3 1_565 ?
O5 P4 O6 115.3(3) . . ?
O5 P4 O4 113.1(3) . . ?
O6 P4 O4 111.6(3) . . ?
O5 P4 O9 103.1(2) . 1_455 ?
O6 P4 O9 106.9(3) . 1_455 ?
O4 P4 O9 105.9(2) . 1_455 ?
O5 P4 Ba1 41.25(19) . . ?
O6 P4 Ba1 137.1(2) . . ?
O4 P4 Ba1 71.91(19) . . ?
O9 P4 Ba1 113.12(16) 1_455 . ?
O5 P4 Cs2 89.5(2) . 4_455 ?
O6 P4 Cs2 75.0(2) . 4_455 ?
O4 P4 Cs2 60.16(16) . 4_455 ?
O9 P4 Cs2 164.51(16) 1_455 4_455 ?
Ba1 P4 Cs2 70.66(3) . 4_455 ?
O5 P4 Cs2 102.48(19) . 1_455 ?
O6 P4 Cs2 58.2(2) . 1_455 ?
O4 P4 Cs2 143.0(2) . 1_455 ?
O9 P4 Cs2 54.14(15) 1_455 1_455 ?
Ba1 P4 Cs2 141.90(5) . 1_455 ?
Cs2 P4 Cs2 132.42(4) 4_455 1_455 ?
O5 P4 Cs3 166.3(2) . 1_465 ?
O6 P4 Cs3 58.8(2) . 1_465 ?
O4 P4 Cs3 62.62(19) . 1_465 ?
O9 P4 Cs3 90.63(15) 1_455 1_465 ?
Ba1 P4 Cs3 133.07(5) . 1_465 ?
Cs2 P4 Cs3 77.11(3) 4_455 1_465 ?
Cs2 P4 Cs3 84.94(3) 1_455 1_465 ?
O5 P4 Cs1 56.40(19) . . ?
O6 P4 Cs1 128.5(2) . . ?
O4 P4 Cs1 117.84(17) . . ?
O9 P4 Cs1 46.87(15) 1_455 . ?
Ba1 P4 Cs1 74.39(3) . . ?
Cs2 P4 Cs1 143.45(5) 4_455 . ?
Cs2 P4 Cs1 73.62(3) 1_455 . ?
Cs3 P4 Cs1 137.28(4) 1_465 . ?
O5 P4 Cs3 34.79(18) . 4_445 ?
O6 P4 Cs3 80.7(2) . 4_445 ?
O4 P4 Cs3 134.0(2) . 4_445 ?
O9 P4 Cs3 112.55(15) 1_455 4_445 ?
Ba1 P4 Cs3 70.48(3) . 4_445 ?
Cs2 P4 Cs3 82.93(3) 4_455 4_445 ?
Cs2 P4 Cs3 81.94(3) 1_455 4_445 ?
Cs3 P4 Cs3 138.08(4) 1_465 4_445 ?
Cs1 P4 Cs3 75.60(3) . 4_445 ?
P3 O1 Bi1 131.8(2) 1_545 . ?
P3 O1 Ba1 98.98(18) 1_545 3_545 ?
Bi1 O1 Ba1 108.70(14) . 3_545 ?
P3 O1 Cs1 94.67(17) 1_545 3_545 ?
Bi1 O1 Cs1 123.50(14) . 3_545 ?
Ba1 O1 Cs1 89.48(10) 3_545 3_545 ?
P2 O2 Bi1 134.6(3) . . ?
P2 O2 Cs1 100.7(2) . 1_655 ?
Bi1 O2 Cs1 112.74(16) . 1_655 ?
P2 O2 Cs3 109.0(2) . 3_655 ?
Bi1 O2 Cs3 99.25(15) . 3_655 ?
Cs1 O2 Cs3 92.95(13) 1_655 3_655 ?
P2 O3 Bi1 137.4(3) 3_645 . ?
P2 O3 Cs1 100.89(19) 3_645 1_655 ?
Bi1 O3 Cs1 115.03(16) . 1_655 ?
P2 O3 Cs3 102.0(2) 3_645 . ?
Bi1 O3 Cs3 102.36(16) . . ?
Cs1 O3 Cs3 86.24(10) 1_655 . ?
P4 O4 Bi1 132.3(2) . 3 ?
P4 O4 Cs2 95.57(19) . 4_455 ?
Bi1 O4 Cs2 129.56(16) 3 4_455 ?
P4 O4 Cs3 94.4(2) . 1_465 ?
Bi1 O4 Cs3 99.34(15) 3 1_465 ?
Cs2 O4 Cs3 90.00(10) 4_455 1_465 ?
P4 O5 Ba1 117.5(3) . . ?
P4 O5 Cs3 129.0(2) . 4_445 ?
Ba1 O5 Cs3 103.20(14) . 4_445 ?
P4 O5 Cs1 101.7(2) . . ?
Ba1 O5 Cs1 97.96(13) . . ?
Cs3 O5 Cs1 101.60(14) 4_445 . ?
P4 O6 Ba1 158.1(3) . 4_455 ?
P4 O6 Cs2 98.9(2) . 1_455 ?
Ba1 O6 Cs2 91.21(14) 4_455 1_455 ?
P4 O6 Cs3 98.7(2) . 1_465 ?
Ba1 O6 Cs3 97.80(14) 4_455 1_465 ?
Cs2 O6 Cs3 103.05(14) 1_455 1_465 ?
P4 O6 Cs2 81.2(2) . 4_455 ?
Ba1 O6 Cs2 85.99(13) 4_455 4_455 ?
Cs2 O6 Cs2 171.49(17) 1_455 4_455 ?
Cs3 O6 Cs2 85.31(11) 1_465 4_455 ?
P3 O7 Ba1 98.3(2) . 3 ?
P3 O7 Cs1 107.0(2) . 1_565 ?
Ba1 O7 Cs1 93.36(12) 3 1_565 ?
P3 O8 Ba1 152.9(3) . . ?
P3 O8 Cs3 106.7(2) . 1_565 ?
Ba1 O8 Cs3 98.80(14) . 1_565 ?
P3 O8 Cs1 99.8(2) . 3 ?
Ba1 O8 Cs1 88.97(13) . 3 ?
Cs3 O8 Cs1 90.03(12) 1_565 3 ?
P3 O8 Cs2 83.9(2) . 4_455 ?
Ba1 O8 Cs2 84.12(13) . 4_455 ?
Cs3 O8 Cs2 97.08(13) 1_565 4_455 ?
Cs1 O8 Cs2 170.75(16) 3 4_455 ?
P2 O9 P4 133.9(3) . 1_655 ?
P2 O9 Cs1 108.21(19) . 1_655 ?
P4 O9 Cs1 110.09(19) 1_655 1_655 ?
P2 O9 Cs2 98.86(18) . . ?
P4 O9 Cs2 101.07(18) 1_655 . ?
Cs1 O9 Cs2 96.82(11) 1_655 . ?
P1 O10 Bi1 107.7(2) . . ?
P1 O10 Cs3 115.5(2) . . ?
Bi1 O10 Cs3 118.00(15) . . ?
P1 O10 Cs2 87.33(18) . . ?
Bi1 O10 Cs2 112.17(15) . . ?
Cs3 O10 Cs2 112.14(13) . . ?
P3 O11 P1 134.8(3) 1_545 . ?
P3 O11 Cs2 104.8(2) 1_545 4_445 ?
P1 O11 Cs2 114.5(2) . 4_445 ?
P3 O11 Cs1 97.0(2) 1_545 . ?
P1 O11 Cs1 101.5(2) . . ?
Cs2 O11 Cs1 93.94(12) 4_445 . ?
P2 O12 Ba1 150.4(3) . . ?
P2 O12 Cs3 109.0(3) . 1_565 ?
Ba1 O12 Cs3 100.13(15) . 1_565 ?
P2 O12 Cs2 91.3(2) . . ?
Ba1 O12 Cs2 88.33(14) . . ?
Cs3 O12 Cs2 101.06(13) 1_565 . ?
P2 O12 Cs1 88.7(2) . 3 ?
Ba1 O12 Cs1 86.18(12) . 3 ?
Cs3 O12 Cs1 89.58(13) 1_565 3 ?
Cs2 O12 Cs1 168.74(17) . 3 ?
P1 O13 Ba1 153.7(4) . . ?
P1 O13 Cs1 105.8(3) . . ?
Ba1 O13 Cs1 99.00(15) . . ?
P1 O13 Cs2 70.7(2) . . ?
Ba1 O13 Cs2 83.04(15) . . ?
Cs1 O13 Cs2 161.8(2) . . ?
P1 O14 Cs1 153.7(3) . 4_545 ?
P1 O14 Cs2 83.9(2) . . ?
Cs1 O14 Cs2 90.15(13) 4_545 . ?
P1 O14 Cs3 112.7(3) . 4_445 ?
Cs1 O14 Cs3 92.75(13) 4_545 4_445 ?
Cs2 O14 Cs3 89.34(15) . 4_445 ?
P1 O14 Cs2 95.1(2) . 4_445 ?
Cs1 O14 Cs2 87.27(14) 4_545 4_445 ?
Cs2 O14 Cs2 172.1(2) . 4_445 ?
Cs3 O14 Cs2 98.22(13) 4_445 4_445 ?

loop_
_geom_bond_atom_site_label_1
_geom_bond_atom_site_label_2
_geom_bond_distance
_geom_bond_site_symmetry_2
_geom_bond_publ_flag
Cs1 O9 3.047(4) 1_455 ?
Cs1 O7 3.175(4) 1_545 ?
Cs1 O14 3.206(6) 4_445 ?
Cs1 O2 3.284(5) 1_455 ?
Cs1 O3 3.319(4) 1_455 ?
Cs1 O13 3.326(6) . ?
Cs1 O5 3.335(5) . ?
Cs1 O11 3.354(5) . ?
Cs1 O8 3.528(5) 3_545 ?
Cs1 O12 3.636(5) 3_545 ?
Cs1 O1 3.639(4) 3 ?
Cs1 P2 3.8638(17) 1_455 ?
Cs2 O11 2.974(4) 4_545 ?
Cs2 O9 3.157(4) . ?
Cs2 O4 3.209(4) 4 ?
Cs2 O10 3.224(4) . ?
Cs2 O6 3.287(5) 1_655 ?
Cs2 O14 3.336(5) . ?
Cs2 O12 3.418(5) . ?
Cs2 P1 3.5036(17) . ?
Cs2 O14 3.511(6) 4_545 ?
Cs2 O8 3.580(5) 4 ?
Cs2 O6 3.600(5) 4 ?
Cs2 P4 3.6824(17) 4 ?
Cs3 O10 3.050(4) . ?
Cs3 O5 3.054(5) 4_545 ?
Cs3 O12 3.322(5) 1_545 ?
Cs3 O6 3.359(5) 1_645 ?
Cs3 O14 3.375(6) 4_545 ?
Cs3 O8 3.408(5) 1_545 ?
Cs3 O4 3.458(5) 1_645 ?
Cs3 O2 3.481(5) 3_645 ?
Cs3 O3 3.644(5) . ?
Cs3 P4 3.8831(18) 1_645 ?
Cs3 P1 3.9567(17) . ?
Cs3 P2 4.0584(17) 1_545 ?
Ba1 O6 2.603(5) 4 ?
Ba1 O8 2.660(4) . ?
Ba1 O13 2.667(5) . ?
Ba1 O12 2.698(5) . ?
Ba1 O5 2.707(5) . ?
Ba1 O1 2.810(4) 3 ?
Ba1 O7 2.838(4) 3_545 ?
Ba1 P3 3.4051(17) 3_545 ?
Ba1 P4 3.6426(17) . ?
Ba1 Bi1 4.2098(4) 3 ?
Ba1 Cs2 4.2359(5) 4_455 ?
Ba1 Bi1 4.2656(4) . ?
Bi1 O3 2.177(4) . ?
Bi1 O2 2.295(5) . ?
Bi1 O4 2.321(4) 3_545 ?
Bi1 O10 2.332(4) . ?
Bi1 O1 2.361(4) . ?
Bi1 P1 3.1539(17) . ?
Bi1 Ba1 4.2098(4) 3_545 ?
Bi1 Cs3 4.4665(5) 3_655 ?
Bi1 Cs1 4.6771(5) 1_655 ?
P1 O14 1.482(5) . ?
P1 O13 1.499(5) . ?
P1 O10 1.530(5) . ?
P1 O11 1.618(5) . ?
P1 Cs2 3.9310(17) 4_445 ?
P1 Cs3 4.1768(17) 4_445 ?
P2 O12 1.488(5) . ?
P2 O3 1.508(4) 3_655 ?
P2 O2 1.514(5) . ?
P2 O9 1.608(4) . ?
P2 Cs1 3.8638(17) 1_655 ?
P2 Cs1 3.8963(16) 3 ?
P2 Cs3 4.0584(17) 1_565 ?
P2 Cs3 4.2240(17) 3_655 ?
P3 O8 1.502(4) . ?
P3 O7 1.515(5) . ?
P3 O1 1.534(4) 1_565 ?
P3 O11 1.617(5) 1_565 ?
P3 Ba1 3.4052(17) 3 ?
P3 Cs2 3.7317(17) 4_455 ?
P3 Cs1 3.8964(17) 1_565 ?
P3 Cs1 4.0627(17) 3 ?
P3 Cs3 4.1008(18) 1_565 ?
P4 O5 1.490(5) . ?
P4 O6 1.507(5) . ?
P4 O4 1.521(4) . ?
P4 O9 1.633(4) 1_455 ?
P4 Cs2 3.6824(17) 4_455 ?
P4 Cs2 3.8230(16) 1_455 ?
P4 Cs3 3.8831(18) 1_465 ?
P4 Cs3 4.1568(17) 4_445 ?
O1 P3 1.534(4) 1_545 ?
O1 Ba1 2.810(4) 3_545 ?
O1 Cs1 3.639(4) 3_545 ?
O2 Cs1 3.284(5) 1_655 ?
O2 Cs3 3.481(5) 3_655 ?
O3 P2 1.508(4) 3_645 ?
O3 Cs1 3.319(4) 1_655 ?
O4 Bi1 2.321(4) 3 ?
O4 Cs2 3.209(4) 4_455 ?
O4 Cs3 3.458(5) 1_465 ?
O5 Cs3 3.054(5) 4_445 ?
O6 Ba1 2.603(5) 4_455 ?
O6 Cs2 3.287(5) 1_455 ?
O6 Cs3 3.359(5) 1_465 ?
O6 Cs2 3.600(5) 4_455 ?
O7 Ba1 2.838(4) 3 ?
O7 Cs1 3.175(4) 1_565 ?
O8 Cs3 3.408(5) 1_565 ?
O8 Cs1 3.528(5) 3 ?
O8 Cs2 3.580(5) 4_455 ?
O9 P4 1.633(4) 1_655 ?
O9 Cs1 3.047(4) 1_655 ?
O11 P3 1.617(5) 1_545 ?
O11 Cs2 2.974(4) 4_445 ?
O12 Cs3 3.322(5) 1_565 ?
O12 Cs1 3.636(5) 3 ?
O14 Cs1 3.206(6) 4_545 ?
O14 Cs3 3.375(6) 4_445 ?
O14 Cs2 3.511(6) 4_445 ?
